data_4035612
loop_
_publ_author_name
'Anukumar, Adapa'
'Tamizmani, Masilamani'
'Jeganmohan, Masilamani'

_publ_section_title
;
 Ruthenium(II)-Catalyzed Regioselective-Controlled
 Allenylation/Cyclization of Benzimides with Propargyl Alcohols.
;
_journal_issue 15
_journal_name_full 'The Journal of organic chemistry'
_journal_page_first 8567
_journal_page_last 8580
_journal_paper_doi 10.1021/acs.joc.8b01123
_journal_volume 83
_journal_year 2018
_chemical_formula_moiety 'C22 H32 N O2 Ru S, F6 Sb'
_chemical_formula_sum 'C22 H32 F6 N O2 Ru S Sb'
_chemical_formula_weight 711.36
_space_group_crystal_system monoclinic
_space_group_IT_number 14
_space_group_name_Hall '-P 2yn'
_space_group_name_H-M_alt 'P 1 21/n 1'
_atom_sites_solution_hydrogens mixed
_audit_creation_method SHELXL-2014/7
_cell_angle_alpha 90
_cell_angle_beta 98.0100(10)
_cell_angle_gamma 90
_cell_formula_units_Z 4
_cell_length_a 9.9055(5)
_cell_length_b 16.8514(9)
_cell_length_c 16.5076(9)
_cell_measurement_reflns_used 9168
_cell_measurement_temperature 293(2)
_cell_measurement_theta_max 25.32
_cell_measurement_theta_min 2.41
_cell_volume 2728.6(2)
_computing_cell_refinement 'APEX2/SAINT (Bruker, 2004)'
_computing_data_collection 'APEX2 (Bruker, 2004)'
_computing_data_reduction 'SAINT/XPREP (Bruker, 2004)'
_computing_molecular_graphics 'ORTEP3 (Farrugia, 1997) and Mercury (Bruno et al., 2002)'
_computing_publication_material 'SHELXL-2014/7 (Sheldrick, 2014)'
_computing_structure_refinement 'SHELXL-2014/7 (Sheldrick, 2014)'
_computing_structure_solution 'SHELXT-2014/4 (Sheldrick, 2014)'
_diffrn_ambient_temperature 293(2)
_diffrn_measured_fraction_theta_full 1.000
_diffrn_measured_fraction_theta_max 0.997
_diffrn_measurement_device_type 'Bruker axs kappa apex2 CCD Diffractometer'
_diffrn_measurement_method '\w and \f scan'
_diffrn_radiation_monochromator graphite
_diffrn_radiation_source 'fine-focus sealed tube'
_diffrn_radiation_type MoK\a
_diffrn_radiation_wavelength 0.71073
_diffrn_reflns_av_R_equivalents 0.0698
_diffrn_reflns_av_unetI/netI 0.0578
_diffrn_reflns_Laue_measured_fraction_full 1.000
_diffrn_reflns_Laue_measured_fraction_max 0.997
_diffrn_reflns_limit_h_max 12
_diffrn_reflns_limit_h_min -12
_diffrn_reflns_limit_k_max 21
_diffrn_reflns_limit_k_min -21
_diffrn_reflns_limit_l_max 20
_diffrn_reflns_limit_l_min -20
_diffrn_reflns_number 39616
_diffrn_reflns_point_group_measured_fraction_full 1.000
_diffrn_reflns_point_group_measured_fraction_max 0.997
_diffrn_reflns_theta_full 25.242
_diffrn_reflns_theta_max 26.831
_diffrn_reflns_theta_min 2.268
_exptl_absorpt_coefficient_mu 1.680
_exptl_absorpt_correction_T_max 0.7454
_exptl_absorpt_correction_T_min 0.6293
_exptl_absorpt_correction_type multi-scan
_exptl_absorpt_process_details 'SADABS (Bruker, 2004)'
_exptl_crystal_colour black
_exptl_crystal_density_diffrn 1.732
_exptl_crystal_description block
_exptl_crystal_F_000 1408
_exptl_crystal_size_max 0.200
_exptl_crystal_size_mid 0.100
_exptl_crystal_size_min 0.010
_refine_diff_density_max 1.218
_refine_diff_density_min -0.758
_refine_diff_density_rms 0.119
_refine_ls_extinction_method none
_refine_ls_goodness_of_fit_ref 1.016
_refine_ls_hydrogen_treatment mixed
_refine_ls_matrix_type full
_refine_ls_number_parameters 311
_refine_ls_number_reflns 5830
_refine_ls_number_restraints 0
_refine_ls_restrained_S_all 1.016
_refine_ls_R_factor_all 0.0940
_refine_ls_R_factor_gt 0.0518
_refine_ls_shift/su_max 0.001
_refine_ls_shift/su_mean 0.000
_refine_ls_structure_factor_coef Fsqd
_refine_ls_weighting_details 'w=1/[\s^2^(Fo^2^)+(0.0605P)^2^+4.7052P] where P=(Fo^2^+2Fc^2^)/3'
_refine_ls_weighting_scheme calc
_refine_ls_wR_factor_gt 0.1147
_refine_ls_wR_factor_ref 0.1330
_reflns_Friedel_coverage 0.000
_reflns_number_gt 3815
_reflns_number_total 5830
_reflns_threshold_expression 'I > 2\s(I)'
_cod_data_source_file jo8b01123_si_003.cif
_cod_data_source_block ANURU2
_cod_original_sg_symbol_H-M 'P 21/n'
_cod_database_code 4035612
_shelx_shelxl_version_number 2014/7
_shelx_space_group_comment
;
The symmetry employed for this shelxl refinement is uniquely defined
by the following loop, which should always be used as a source of
symmetry information in preference to the above space-group names.
They are only intended as comments.
;
_shelx_estimated_absorpt_t_min 0.730
_shelx_estimated_absorpt_t_max 0.983

loop_
_space_group_symop_operation_xyz
'x, y, z'
'-x+1/2, y+1/2, -z+1/2'
'-x, -y, -z'
'x-1/2, -y-1/2, z-1/2'

loop_
_atom_site_label
_atom_site_type_symbol
_atom_site_fract_x
_atom_site_fract_y
_atom_site_fract_z
_atom_site_U_iso_or_equiv
_atom_site_adp_type
_atom_site_occupancy
_atom_site_site_symmetry_order
_atom_site_calc_flag
_atom_site_refinement_flags_posn
_atom_site_refinement_flags_adp
C1 C 0.2420(6) 0.2770(4) 0.4520(4) 0.0478(16) Uani 1 1 d . .
C2 C 0.2468(6) 0.2676(4) 0.5357(4) 0.0476(16) Uani 1 1 d . .
H2 H 0.1980 0.3024 0.5644 0.057 Uiso 1 1 calc R U
C3 C 0.3241(7) 0.2060(4) 0.5791(4) 0.0576(19) Uani 1 1 d . .
H3 H 0.3235 0.2014 0.6352 0.069 Uiso 1 1 calc R U
C4 C 0.3988(6) 0.1539(4) 0.5413(4) 0.0524(17) Uani 1 1 d . .
C5 C 0.4042(7) 0.1637(4) 0.4560(4) 0.0542(18) Uani 1 1 d . .
H5 H 0.4551 0.1290 0.4286 0.065 Uiso 1 1 calc R U
C6 C 0.3311(6) 0.2268(4) 0.4136(4) 0.0512(17) Uani 1 1 d . .
H6 H 0.3412 0.2359 0.3592 0.061 Uiso 1 1 calc R U
C7 C 0.1535(7) 0.3357(5) 0.4021(5) 0.067(2) Uani 1 1 d . .
H7 H 0.2104 0.3638 0.3673 0.081 Uiso 1 1 calc R U
C8 C 0.0939(12) 0.3962(6) 0.4527(7) 0.130(5) Uani 1 1 d . .
H8A H 0.0381 0.4323 0.4175 0.195 Uiso 1 1 calc R U
H8B H 0.0391 0.3702 0.4883 0.195 Uiso 1 1 calc R U
H8C H 0.1660 0.4251 0.4847 0.195 Uiso 1 1 calc R U
C9 C 0.0426(10) 0.2925(6) 0.3461(7) 0.125(4) Uani 1 1 d . .
H9A H 0.0834 0.2540 0.3142 0.187 Uiso 1 1 calc R U
H9B H -0.0173 0.2662 0.3785 0.187 Uiso 1 1 calc R U
H9C H -0.0084 0.3300 0.3103 0.187 Uiso 1 1 calc R U
C10 C 0.4757(9) 0.0855(4) 0.5853(6) 0.088(3) Uani 1 1 d . .
H10A H 0.5215 0.0561 0.5474 0.132 Uiso 1 1 calc R U
H10B H 0.5415 0.1055 0.6287 0.132 Uiso 1 1 calc R U
H10C H 0.4128 0.0513 0.6078 0.132 Uiso 1 1 calc R U
C11 C 0.6700(6) 0.2414(3) 0.5549(3) 0.0336(13) Uani 1 1 d . .
C12 C 0.7474(6) 0.1864(3) 0.5191(4) 0.0410(14) Uani 1 1 d . .
H12 H 0.7111 0.1627 0.4700 0.049 Uiso 1 1 calc R U
C13 C 0.8789(6) 0.1659(4) 0.5550(4) 0.0469(15) Uani 1 1 d . .
C14 C 0.9334(6) 0.2030(4) 0.6254(4) 0.0493(16) Uani 1 1 d . .
H14 H 1.0213 0.1900 0.6493 0.059 Uiso 1 1 calc R U
C15 C 0.8613(6) 0.2590(4) 0.6618(4) 0.0429(15) Uani 1 1 d . .
H15 H 0.9002 0.2843 0.7094 0.051 Uiso 1 1 calc R U
C16 C 0.7304(5) 0.2772(3) 0.6268(3) 0.0333(12) Uani 1 1 d . .
C17 C 0.9601(7) 0.1048(5) 0.5146(5) 0.073(2) Uani 1 1 d . .
H17A H 0.9059 0.0850 0.4660 0.110 Uiso 1 1 calc R U
H17B H 1.0414 0.1289 0.5004 0.110 Uiso 1 1 calc R U
H17C H 0.9844 0.0616 0.5518 0.110 Uiso 1 1 calc R U
C18 C 0.6463(6) 0.3378(3) 0.6579(3) 0.0379(13) Uani 1 1 d . .
C19 C 0.6275(7) 0.4441(4) 0.7524(4) 0.0591(19) Uani 1 1 d . .
H19A H 0.5940 0.4780 0.7065 0.071 Uiso 1 1 calc R U
H19B H 0.5501 0.4255 0.7772 0.071 Uiso 1 1 calc R U
C20 C 0.7205(11) 0.4879(6) 0.8118(7) 0.130(5) Uani 1 1 d . .
H20A H 0.6739 0.5326 0.8310 0.196 Uiso 1 1 calc R U
H20B H 0.7527 0.4539 0.8571 0.196 Uiso 1 1 calc R U
H20C H 0.7965 0.5062 0.7866 0.196 Uiso 1 1 calc R U
C21 C 0.6324(9) 0.3247(5) 0.3580(4) 0.077(2) Uani 1 1 d . .
H21A H 0.6997 0.2872 0.3815 0.115 Uiso 1 1 calc R U
H21B H 0.5652 0.2979 0.3201 0.115 Uiso 1 1 calc R U
H21C H 0.6756 0.3651 0.3297 0.115 Uiso 1 1 calc R U
C22 C 0.6912(8) 0.4254(4) 0.4848(5) 0.075(2) Uani 1 1 d . .
H22A H 0.7598 0.3907 0.5122 0.113 Uiso 1 1 calc R U
H22B H 0.7293 0.4561 0.4446 0.113 Uiso 1 1 calc R U
H22C H 0.6596 0.4604 0.5241 0.113 Uiso 1 1 calc R U
N1 N 0.5273(5) 0.3486(3) 0.6179(3) 0.0387(12) Uani 1 1 d . .
O1 O 0.7017(4) 0.3767(2) 0.7245(3) 0.0481(11) Uani 1 1 d . .
O4 O 0.4524(5) 0.4245(3) 0.3960(4) 0.0842(18) Uani 1 1 d . .
F1 F 0.3024(5) 0.4495(3) 0.6674(3) 0.0887(15) Uani 1 1 d . .
F2 F 0.3155(8) 0.4426(9) 0.8233(4) 0.276(7) Uani 1 1 d . .
F3 F 0.1310(10) 0.5315(4) 0.7388(5) 0.188(4) Uani 1 1 d . .
F4 F 0.0687(7) 0.4062(4) 0.8194(4) 0.143(3) Uani 1 1 d . .
F5 F 0.0474(8) 0.4149(6) 0.6561(5) 0.184(4) Uani 1 1 d . .
F6 F 0.2169(11) 0.3251(4) 0.7349(5) 0.219(5) Uani 1 1 d . .
Ru1 Ru 0.46964(4) 0.27643(3) 0.51674(3) 0.03425(15) Uani 1 1 d . .
Sb1 Sb 0.18601(5) 0.42971(3) 0.74476(3) 0.06137(19) Uani 1 1 d . .
S1 S 0.55299(16) 0.36841(9) 0.43641(10) 0.0455(4) Uani 1 1 d . .
H1A H 0.479(6) 0.389(3) 0.636(3) 0.037(16) Uiso 1 1 d . .

loop_
_atom_site_aniso_label
_atom_site_aniso_U_11
_atom_site_aniso_U_22
_atom_site_aniso_U_33
_atom_site_aniso_U_23
_atom_site_aniso_U_13
_atom_site_aniso_U_12
C1 0.036(3) 0.055(4) 0.051(4) -0.002(3) 0.003(3) -0.002(3)
C2 0.034(3) 0.058(4) 0.052(4) -0.012(3) 0.014(3) 0.000(3)
C3 0.054(4) 0.074(5) 0.047(4) 0.008(4) 0.015(3) -0.014(4)
C4 0.039(4) 0.058(4) 0.060(5) 0.022(4) 0.010(3) -0.007(3)
C5 0.048(4) 0.047(4) 0.068(5) -0.016(4) 0.009(3) -0.001(3)
C6 0.047(4) 0.069(5) 0.035(3) -0.003(3) -0.002(3) -0.001(3)
C7 0.044(4) 0.077(5) 0.075(5) 0.012(4) -0.011(4) 0.007(4)
C8 0.141(10) 0.093(7) 0.137(10) -0.020(7) -0.047(8) 0.062(7)
C9 0.097(7) 0.124(9) 0.129(9) -0.023(7) -0.067(7) 0.027(6)
C10 0.090(6) 0.055(5) 0.123(8) 0.039(5) 0.026(6) 0.006(4)
C11 0.037(3) 0.027(3) 0.037(3) 0.002(2) 0.007(3) -0.001(2)
C12 0.044(3) 0.042(3) 0.037(3) -0.006(3) 0.003(3) 0.006(3)
C13 0.046(4) 0.042(4) 0.053(4) -0.002(3) 0.012(3) 0.010(3)
C14 0.039(3) 0.058(4) 0.050(4) 0.001(3) 0.003(3) 0.010(3)
C15 0.038(3) 0.050(4) 0.038(3) -0.003(3) -0.003(3) 0.003(3)
C16 0.039(3) 0.032(3) 0.030(3) 0.003(2) 0.010(2) 0.001(2)
C17 0.062(5) 0.073(5) 0.083(6) -0.016(4) 0.004(4) 0.035(4)
C18 0.046(4) 0.040(3) 0.028(3) 0.000(3) 0.006(3) 0.000(3)
C19 0.066(4) 0.051(4) 0.056(5) -0.020(3) -0.006(4) 0.018(3)
C20 0.120(8) 0.099(8) 0.153(11) -0.080(8) -0.050(8) 0.034(6)
C21 0.095(6) 0.094(6) 0.048(5) 0.001(4) 0.034(4) -0.007(5)
C22 0.091(6) 0.063(5) 0.074(6) 0.010(4) 0.019(5) -0.034(4)
N1 0.037(3) 0.042(3) 0.036(3) -0.007(2) 0.004(2) 0.007(2)
O1 0.048(2) 0.049(3) 0.044(3) -0.015(2) -0.005(2) 0.008(2)
O4 0.074(4) 0.080(4) 0.100(5) 0.047(3) 0.019(3) 0.019(3)
F1 0.078(3) 0.117(4) 0.080(3) 0.023(3) 0.042(3) 0.012(3)
F2 0.137(6) 0.61(2) 0.070(5) 0.041(8) -0.012(4) -0.119(10)
F3 0.303(11) 0.112(5) 0.175(8) 0.036(5) 0.128(8) 0.089(6)
F4 0.155(6) 0.165(6) 0.133(5) 0.047(5) 0.110(5) 0.023(5)
F5 0.126(5) 0.282(11) 0.137(6) 0.046(7) -0.006(5) -0.055(6)
F6 0.405(14) 0.083(5) 0.216(9) 0.044(5) 0.205(10) 0.056(6)
Ru1 0.0342(3) 0.0379(3) 0.0307(3) -0.0025(2) 0.00467(18) 0.0051(2)
Sb1 0.0735(4) 0.0570(3) 0.0613(3) 0.0124(2) 0.0363(3) 0.0111(2)
S1 0.0469(9) 0.0476(9) 0.0427(9) 0.0095(7) 0.0092(7) 0.0023(7)

loop_
_atom_type_symbol
_atom_type_description
_atom_type_scat_dispersion_real
_atom_type_scat_dispersion_imag
_atom_type_scat_source
C C 0.0033 0.0016 'International Tables Vol C Tables 4.2.6.8 and 6.1.1.4'
H H 0.0000 0.0000 'International Tables Vol C Tables 4.2.6.8 and 6.1.1.4'
N N 0.0061 0.0033 'International Tables Vol C Tables 4.2.6.8 and 6.1.1.4'
O O 0.0106 0.0060 'International Tables Vol C Tables 4.2.6.8 and 6.1.1.4'
F F 0.0171 0.0103 'International Tables Vol C Tables 4.2.6.8 and 6.1.1.4'
Ru Ru -1.2594 0.8363 'International Tables Vol C Tables 4.2.6.8 and 6.1.1.4'
Sb Sb -0.5866 1.5461 'International Tables Vol C Tables 4.2.6.8 and 6.1.1.4'
S S 0.1246 0.1234 'International Tables Vol C Tables 4.2.6.8 and 6.1.1.4'

loop_
_geom_angle_atom_site_label_1
_geom_angle_atom_site_label_2
_geom_angle_atom_site_label_3
_geom_angle
C2 C1 C6 115.9(6)
C2 C1 C7 124.2(6)
C6 C1 C7 119.9(6)
C2 C1 Ru1 69.5(3)
C6 C1 Ru1 65.7(3)
C7 C1 Ru1 134.8(5)
C1 C2 C3 121.8(6)
C1 C2 Ru1 75.8(4)
C3 C2 Ru1 69.7(4)
C1 C2 H2 119.1
C3 C2 H2 119.1
Ru1 C2 H2 127.6
C4 C3 C2 122.1(6)
C4 C3 Ru1 72.7(4)
C2 C3 Ru1 73.6(4)
C4 C3 H3 119.0
C2 C3 H3 119.0
Ru1 C3 H3 126.8
C3 C4 C5 118.5(6)
C3 C4 C10 123.0(7)
C5 C4 C10 118.5(7)
C3 C4 Ru1 72.0(4)
C5 C4 Ru1 70.0(4)
C10 C4 Ru1 130.0(5)
C6 C5 C4 119.2(6)
C6 C5 Ru1 71.1(4)
C4 C5 Ru1 72.5(4)
C6 C5 H5 120.4
C4 C5 H5 120.4
Ru1 C5 H5 128.2
C5 C6 C1 121.9(6)
C5 C6 Ru1 71.4(3)
C1 C6 Ru1 77.8(4)
C5 C6 H6 119.0
C1 C6 H6 119.0
Ru1 C6 H6 123.0
C8 C7 C1 113.1(7)
C8 C7 C9 111.0(7)
C1 C7 C9 109.7(7)
C8 C7 H7 107.6
C1 C7 H7 107.6
C9 C7 H7 107.6
C7 C8 H8A 109.5
C7 C8 H8B 109.5
H8A C8 H8B 109.5
C7 C8 H8C 109.5
H8A C8 H8C 109.5
H8B C8 H8C 109.5
C7 C9 H9A 109.5
C7 C9 H9B 109.5
H9A C9 H9B 109.5
C7 C9 H9C 109.5
H9A C9 H9C 109.5
H9B C9 H9C 109.5
C4 C10 H10A 109.5
C4 C10 H10B 109.5
H10A C10 H10B 109.5
C4 C10 H10C 109.5
H10A C10 H10C 109.5
H10B C10 H10C 109.5
C12 C11 C16 117.1(5)
C12 C11 Ru1 128.4(4)
C16 C11 Ru1 114.4(4)
C11 C12 C13 121.6(5)
C11 C12 H12 119.2
C13 C12 H12 119.2
C14 C13 C12 118.9(6)
C14 C13 C17 121.0(6)
C12 C13 C17 120.1(6)
C13 C14 C15 121.3(6)
C13 C14 H14 119.4
C15 C14 H14 119.4
C14 C15 C16 119.2(6)
C14 C15 H15 120.4
C16 C15 H15 120.4
C15 C16 C11 121.9(5)
C15 C16 C18 124.0(5)
C11 C16 C18 114.0(5)
C13 C17 H17A 109.5
C13 C17 H17B 109.5
H17A C17 H17B 109.5
C13 C17 H17C 109.5
H17A C17 H17C 109.5
H17B C17 H17C 109.5
N1 C18 O1 126.9(5)
N1 C18 C16 116.5(5)
O1 C18 C16 116.5(5)
C20 C19 O1 108.0(6)
C20 C19 H19A 110.1
O1 C19 H19A 110.1
C20 C19 H19B 110.1
O1 C19 H19B 110.1
H19A C19 H19B 108.4
C19 C20 H20A 109.5
C19 C20 H20B 109.5
H20A C20 H20B 109.5
C19 C20 H20C 109.5
H20A C20 H20C 109.5
H20B C20 H20C 109.5
S1 C21 H21A 109.5
S1 C21 H21B 109.5
H21A C21 H21B 109.5
S1 C21 H21C 109.5
H21A C21 H21C 109.5
H21B C21 H21C 109.5
S1 C22 H22A 109.5
S1 C22 H22B 109.5
H22A C22 H22B 109.5
S1 C22 H22C 109.5
H22A C22 H22C 109.5
H22B C22 H22C 109.5
C18 N1 Ru1 117.5(4)
C18 N1 H1A 115(4)
Ru1 N1 H1A 127(3)
C18 O1 C19 118.3(4)
N1 Ru1 C11 77.3(2)
N1 Ru1 C6 156.4(2)
C11 Ru1 C6 126.3(2)
N1 Ru1 C5 154.1(2)
C11 Ru1 C5 95.8(2)
C6 Ru1 C5 37.5(2)
N1 Ru1 C3 93.6(2)
C11 Ru1 C3 111.1(2)
C6 Ru1 C3 77.3(3)
C5 Ru1 C3 65.3(3)
N1 Ru1 C4 116.9(2)
C11 Ru1 C4 89.6(2)
C6 Ru1 C4 67.1(3)
C5 Ru1 C4 37.5(3)
C3 Ru1 C4 35.3(3)
N1 Ru1 S1 89.33(15)
C11 Ru1 S1 87.79(15)
C6 Ru1 S1 92.64(19)
C5 Ru1 S1 115.5(2)
C3 Ru1 S1 161.1(2)
C4 Ru1 S1 152.4(2)
N1 Ru1 C2 95.2(2)
C11 Ru1 C2 147.2(2)
C6 Ru1 C2 64.5(2)
C5 Ru1 C2 77.1(2)
C3 Ru1 C2 36.8(2)
C4 Ru1 C2 65.1(2)
S1 Ru1 C2 124.33(18)
N1 Ru1 C1 120.0(2)
C11 Ru1 C1 161.7(2)
C6 Ru1 C1 36.4(2)
C5 Ru1 C1 66.1(2)
C3 Ru1 C1 64.6(2)
C4 Ru1 C1 77.4(2)
S1 Ru1 C1 97.78(17)
C2 Ru1 C1 34.8(2)
F2 Sb1 F3 96.3(6)
F2 Sb1 F6 94.2(6)
F3 Sb1 F6 169.4(5)
F2 Sb1 F4 89.8(4)
F3 Sb1 F4 91.5(3)
F6 Sb1 F4 88.9(3)
F2 Sb1 F1 91.5(3)
F3 Sb1 F1 90.2(3)
F6 Sb1 F1 89.0(3)
F4 Sb1 F1 177.7(3)
F2 Sb1 F5 178.3(4)
F3 Sb1 F5 84.3(4)
F6 Sb1 F5 85.1(5)
F4 Sb1 F5 91.8(3)
F1 Sb1 F5 86.8(3)
O4 S1 C21 106.3(4)
O4 S1 C22 106.8(4)
C21 S1 C22 99.3(4)
O4 S1 Ru1 115.3(2)
C21 S1 Ru1 112.2(3)
C22 S1 Ru1 115.4(3)

loop_
_geom_bond_atom_site_label_1
_geom_bond_atom_site_label_2
_geom_bond_distance
C1 C2 1.386(9)
C1 C6 1.432(9)
C1 C7 1.492(9)
C1 Ru1 2.357(6)
C2 C3 1.422(10)
C2 Ru1 2.278(6)
C2 H2 0.9300
C3 C4 1.354(10)
C3 Ru1 2.227(7)
C3 H3 0.9300
C4 C5 1.427(9)
C4 C10 1.512(10)
C4 Ru1 2.236(7)
C5 C6 1.415(9)
C5 Ru1 2.203(6)
C5 H5 0.9300
C6 Ru1 2.198(6)
C6 H6 0.9300
C7 C8 1.491(12)
C7 C9 1.519(11)
C7 H7 0.9800
C8 H8A 0.9600
C8 H8B 0.9600
C8 H8C 0.9600
C9 H9A 0.9600
C9 H9B 0.9600
C9 H9C 0.9600
C10 H10A 0.9600
C10 H10B 0.9600
C10 H10C 0.9600
C11 C12 1.386(8)
C11 C16 1.390(8)
C11 Ru1 2.082(5)
C12 C13 1.397(8)
C12 H12 0.9300
C13 C14 1.363(9)
C13 C17 1.518(9)
C14 C15 1.371(8)
C14 H14 0.9300
C15 C16 1.379(8)
C15 H15 0.9300
C16 C18 1.456(8)
C17 H17A 0.9600
C17 H17B 0.9600
C17 H17C 0.9600
C18 N1 1.281(7)
C18 O1 1.331(7)
C19 C20 1.451(10)
C19 O1 1.461(7)
C19 H19A 0.9700
C19 H19B 0.9700
C20 H20A 0.9600
C20 H20B 0.9600
C20 H20C 0.9600
C21 S1 1.767(7)
C21 H21A 0.9600
C21 H21B 0.9600
C21 H21C 0.9600
C22 S1 1.770(7)
C22 H22A 0.9600
C22 H22B 0.9600
C22 H22C 0.9600
N1 Ru1 2.080(5)
N1 H1A 0.91(6)
O4 S1 1.465(5)
F1 Sb1 1.866(4)
F2 Sb1 1.706(7)
F3 Sb1 1.798(6)
F4 Sb1 1.851(5)
F5 Sb1 1.879(7)
F6 Sb1 1.801(7)
Ru1 S1 2.2689(16)

loop_
_geom_hbond_atom_site_label_D
_geom_hbond_atom_site_label_H
_geom_hbond_atom_site_label_A
_geom_hbond_distance_DH
_geom_hbond_distance_HA
_geom_hbond_distance_DA
_geom_hbond_angle_DHA
_geom_hbond_site_symmetry_A
C19 H19A O4 0.97 2.36 3.316(9) 169.3 3_666
C19 H19B F2 0.97 2.56 3.454(12) 153.2 .
C22 H22B F1 0.96 2.43 3.288(9) 149.2 3_666
N1 H1A F1 0.91(6) 2.15(6) 3.005(7) 157(5) .

loop_
_geom_torsion_atom_site_label_1
_geom_torsion_atom_site_label_2
_geom_torsion_atom_site_label_3
_geom_torsion_atom_site_label_4
_geom_torsion
C6 C1 C2 C3 -6.6(9)
C7 C1 C2 C3 174.5(6)
Ru1 C1 C2 C3 -54.6(5)
C6 C1 C2 Ru1 48.0(5)
C7 C1 C2 Ru1 -130.9(6)
C1 C2 C3 C4 0.9(10)
Ru1 C2 C3 C4 -56.5(6)
C1 C2 C3 Ru1 57.4(6)
C2 C3 C4 C5 2.8(10)
Ru1 C3 C4 C5 -54.1(5)
C2 C3 C4 C10 -176.6(6)
Ru1 C3 C4 C10 126.4(7)
C2 C3 C4 Ru1 57.0(6)
C3 C4 C5 C6 -0.5(9)
C10 C4 C5 C6 179.0(6)
Ru1 C4 C5 C6 -55.5(5)
C3 C4 C5 Ru1 55.1(6)
C10 C4 C5 Ru1 -125.5(6)
C4 C5 C6 C1 -5.7(9)
Ru1 C5 C6 C1 -61.9(6)
C4 C5 C6 Ru1 56.2(5)
C2 C1 C6 C5 9.0(9)
C7 C1 C6 C5 -172.0(6)
Ru1 C1 C6 C5 58.8(5)
C2 C1 C6 Ru1 -49.8(5)
C7 C1 C6 Ru1 129.2(6)
C2 C1 C7 C8 13.2(11)
C6 C1 C7 C8 -165.6(8)
Ru1 C1 C7 C8 -81.2(10)
C2 C1 C7 C9 -111.4(9)
C6 C1 C7 C9 69.8(9)
Ru1 C1 C7 C9 154.2(7)
C16 C11 C12 C13 2.1(9)
Ru1 C11 C12 C13 -176.2(5)
C11 C12 C13 C14 -2.3(10)
C11 C12 C13 C17 179.3(6)
C12 C13 C14 C15 0.8(10)
C17 C13 C14 C15 179.2(7)
C13 C14 C15 C16 0.9(10)
C14 C15 C16 C11 -1.1(9)
C14 C15 C16 C18 -177.4(6)
C12 C11 C16 C15 -0.4(8)
Ru1 C11 C16 C15 178.1(4)
C12 C11 C16 C18 176.3(5)
Ru1 C11 C16 C18 -5.2(6)
C15 C16 C18 N1 179.0(6)
C11 C16 C18 N1 2.5(8)
C15 C16 C18 O1 -0.4(8)
C11 C16 C18 O1 -176.9(5)
O1 C18 N1 Ru1 -179.1(5)
C16 C18 N1 Ru1 1.6(7)
N1 C18 O1 C19 -6.3(9)
C16 C18 O1 C19 173.0(6)
C20 C19 O1 C18 -166.1(8)
